data_2225943
loop_
_publ_author_name
'Takao, Koichiro'
'Ikeda, Yasuhisa'

_publ_section_title
;
 \m-\h^2^:\h^2^-Peroxido-bis[nitratodioxidobis(pyrrolidin-2-one)uranium(VI)]
;
_journal_coeditor_code OM2328
_journal_issue 5
_journal_name_full 'Acta Crystallographica Section E'
_journal_page_first m539
_journal_page_last m540
_journal_paper_doi 10.1107/S1600536810013449
_journal_volume 66
_journal_year 2010
_chemical_formula_iupac '[U2 (N O3)2 O4 (O2) (C4 H7 N O)4]'
_chemical_formula_moiety 'C16 H28 N6 O16 U2'
_chemical_formula_sum 'C16 H28 N6 O16 U2'
_chemical_formula_weight 1036.50
_chemical_name_systematic
;
\m-\h^2^:\h^2^-Peroxido-bis[nitratodioxidobis(pyrrolidin-2-one)uranium(VI)]
;
_space_group_IT_number 2
_symmetry_cell_setting triclinic
_symmetry_space_group_name_Hall '-P 1'
_symmetry_space_group_name_H-M 'P -1'
_atom_sites_solution_hydrogens geom
_atom_sites_solution_primary direct
_atom_sites_solution_secondary difmap
_audit_creation_method SHELXL-97
_cell_angle_alpha 68.24(3)
_cell_angle_beta 81.30(2)
_cell_angle_gamma 68.96(2)
_cell_formula_units_Z 1
_cell_length_a 8.783(2)
_cell_length_b 8.899(3)
_cell_length_c 9.587(3)
_cell_measurement_reflns_used 6275
_cell_measurement_temperature 173(2)
_cell_measurement_theta_max 27.5
_cell_measurement_theta_min 3.1
_cell_volume 649.4(4)
_computing_cell_refinement 'PROCESS-AUTO (Rigaku/MSC, 2006)'
_computing_data_collection 'PROCESS-AUTO (Rigaku/MSC, 2006)'
_computing_data_reduction 'CrystalStructure (Rigaku/MSC, 2006)'
_computing_molecular_graphics 'ORTEP-3 (Farrugia, 1997)'
_computing_publication_material 'CrystalStructure (Rigaku/MSC, 2006)'
_computing_structure_refinement 'SHELXL97 (Sheldrick, 2008)'
_computing_structure_solution 'DIRDIF99 (Beurskens <i>et al.</i>,  1999)'
_diffrn_ambient_temperature 173(2)
_diffrn_detector_area_resol_mean 10.00
_diffrn_measured_fraction_theta_full 0.985
_diffrn_measured_fraction_theta_max 0.985
_diffrn_measurement_device_type 'Rigaku R-AXIS RAPID'
_diffrn_measurement_method \w
_diffrn_radiation_monochromator graphite
_diffrn_radiation_source 'fine-focus sealed tube'
_diffrn_radiation_type MoK\a
_diffrn_radiation_wavelength 0.71073
_diffrn_reflns_av_R_equivalents 0.0365
_diffrn_reflns_av_sigmaI/netI 0.0317
_diffrn_reflns_limit_h_max 11
_diffrn_reflns_limit_h_min -11
_diffrn_reflns_limit_k_max 11
_diffrn_reflns_limit_k_min -11
_diffrn_reflns_limit_l_max 12
_diffrn_reflns_limit_l_min -12
_diffrn_reflns_number 5524
_diffrn_reflns_theta_full 27.46
_diffrn_reflns_theta_max 27.46
_diffrn_reflns_theta_min 3.10
_exptl_absorpt_coefficient_mu 12.541
_exptl_absorpt_correction_T_max 0.1882
_exptl_absorpt_correction_T_min 0.1168
_exptl_absorpt_correction_type numerical
_exptl_absorpt_process_details
;
(NUMABS; Higashi, 1999)
;
_exptl_crystal_colour orange
_exptl_crystal_density_diffrn 2.650
_exptl_crystal_density_method 'not measured'
_exptl_crystal_description platelet
_exptl_crystal_F_000 478
_exptl_crystal_size_max 0.30
_exptl_crystal_size_mid 0.20
_exptl_crystal_size_min 0.20
_refine_diff_density_max 2.040
_refine_diff_density_min -0.966
_refine_ls_extinction_method none
_refine_ls_goodness_of_fit_ref 1.001
_refine_ls_hydrogen_treatment constr
_refine_ls_matrix_type full
_refine_ls_number_parameters 181
_refine_ls_number_reflns 2934
_refine_ls_number_restraints 0
_refine_ls_restrained_S_all 1.001
_refine_ls_R_factor_all 0.0297
_refine_ls_R_factor_gt 0.0257
_refine_ls_shift/su_max 0.000
_refine_ls_shift/su_mean 0.000
_refine_ls_structure_factor_coef Fsqd
_refine_ls_weighting_details 'calc w=1/[\s^2^(Fo^2^)+(0.0387P)^2^+2.5299P] where P=(Fo^2^+2Fc^2^)/3'
_refine_ls_weighting_scheme calc
_refine_ls_wR_factor_gt 0.0626
_refine_ls_wR_factor_ref 0.0641
_reflns_number_gt 2727
_reflns_number_total 2934
_reflns_threshold_expression >2sigma(I)
_cod_data_source_file om2328.cif
_cod_data_source_block I
_cod_original_cell_volume 649.4(3)
_cod_database_code 2225943
_cod_database_fobs_code 2225943

loop_
_symmetry_equiv_pos_as_xyz
'x, y, z'
'-x, -y, -z'

loop_
_atom_site_type_symbol
_atom_site_label
_atom_site_fract_x
_atom_site_fract_y
_atom_site_fract_z
_atom_site_U_iso_or_equiv
_atom_site_adp_type
_atom_site_calc_flag
_atom_site_refinement_flags
_atom_site_occupancy
_atom_site_disorder_assembly
_atom_site_disorder_group
U U1 0.21945(2) 0.38333(2) 0.134424(19) 0.01484(7) Uani d . 1 . .
O O1 0.1573(5) 0.2025(6) 0.2384(5) 0.0283(9) Uani d . 1 . .
O O2 0.2956(6) 0.5569(5) 0.0387(5) 0.0290(9) Uani d . 1 . .
O O3 -0.0454(5) 0.5419(7) 0.0555(5) 0.0427(13) Uani d . 1 . .
O O4 0.0681(4) 0.5317(5) 0.3068(4) 0.0184(7) Uani d . 1 . .
O O5 0.3773(5) 0.2945(5) 0.3554(4) 0.0233(8) Uani d . 1 . .
O O6 0.5044(5) 0.1836(5) 0.1196(4) 0.0253(8) Uani d . 1 . .
O O7 0.3597(5) 0.2765(6) -0.0771(5) 0.0274(9) Uani d . 1 . .
O O8 0.6150(5) 0.1159(6) -0.0778(5) 0.0320(10) Uani d . 1 . .
N N1 -0.1016(6) 0.7323(6) 0.4011(5) 0.0219(9) Uani d . 1 . .
H H1 -0.1109 0.6587 0.4908 0.026 Uiso calc R 1 . .
N N2 0.6174(6) 0.3525(6) 0.3046(6) 0.0252(10) Uani d . 1 . .
H H2 0.6093 0.3951 0.2062 0.030 Uiso calc R 1 . .
N N3 0.4985(6) 0.1888(6) -0.0142(5) 0.0220(9) Uani d . 1 . .
C C1 -0.0129(6) 0.6859(6) 0.2925(6) 0.0162(9) Uani d . 1 . .
C C2 -0.0222(7) 0.8410(7) 0.1547(6) 0.0232(11) Uani d . 1 . .
H H2A -0.0899 0.8478 0.0774 0.028 Uiso calc R 1 . .
H H2B 0.0879 0.8390 0.1114 0.028 Uiso calc R 1 . .
C C3 -0.1017(7) 0.9916(7) 0.2126(6) 0.0220(11) Uani d . 1 . .
H H3A -0.0184 1.0345 0.2284 0.026 Uiso calc R 1 . .
H H3B -0.1825 1.0869 0.1408 0.026 Uiso calc R 1 . .
C C4 -0.1845(8) 0.9175(7) 0.3610(7) 0.0289(13) Uani d . 1 . .
H H4A -0.1688 0.9593 0.4384 0.035 Uiso calc R 1 . .
H H4B -0.3028 0.9477 0.3484 0.035 Uiso calc R 1 . .
C C5 0.5058(6) 0.2954(7) 0.3950(6) 0.0183(10) Uani d . 1 . .
C C6 0.5538(7) 0.2302(9) 0.5552(7) 0.0285(12) Uani d . 1 . .
H H6A 0.5754 0.1051 0.6004 0.034 Uiso calc R 1 . .
H H6B 0.4671 0.2882 0.6150 0.034 Uiso calc R 1 . .
C C7 0.7558(8) 0.3392(9) 0.3818(8) 0.0336(14) Uani d . 1 . .
H H7A 0.7700 0.4524 0.3536 0.040 Uiso calc R 1 . .
H H7B 0.8580 0.2579 0.3574 0.040 Uiso calc R 1 . .
C C8 0.7105(8) 0.2736(9) 0.5478(7) 0.0314(13) Uani d . 1 . .
H H8A 0.6906 0.3626 0.5933 0.038 Uiso calc R 1 . .
H H8B 0.7993 0.1703 0.6025 0.038 Uiso calc R 1 . .

loop_
_atom_site_aniso_label
_atom_site_aniso_U_11
_atom_site_aniso_U_22
_atom_site_aniso_U_33
_atom_site_aniso_U_12
_atom_site_aniso_U_13
_atom_site_aniso_U_23
U1 0.01539(10) 0.01631(10) 0.01212(10) -0.00364(7) -0.00246(6) -0.00480(7)
O1 0.026(2) 0.029(2) 0.036(2) -0.0151(17) 0.0063(17) -0.0150(19)
O2 0.039(2) 0.024(2) 0.023(2) -0.0135(18) 0.0088(17) -0.0083(17)
O3 0.030(2) 0.058(3) 0.033(2) 0.019(2) -0.0158(19) -0.035(3)
O4 0.0237(18) 0.0151(17) 0.0135(16) -0.0020(14) -0.0020(14) -0.0053(14)
O5 0.0199(18) 0.034(2) 0.0158(18) -0.0079(16) -0.0062(14) -0.0077(16)
O6 0.0233(19) 0.030(2) 0.0205(19) -0.0036(16) -0.0038(15) -0.0099(17)
O7 0.026(2) 0.030(2) 0.0210(19) 0.0021(16) -0.0052(16) -0.0117(17)
O8 0.024(2) 0.034(2) 0.034(2) -0.0005(17) 0.0046(17) -0.019(2)
N1 0.031(2) 0.012(2) 0.018(2) -0.0049(17) 0.0034(18) -0.0043(17)
N2 0.028(2) 0.027(2) 0.020(2) -0.011(2) -0.0015(19) -0.006(2)
N3 0.024(2) 0.022(2) 0.021(2) -0.0057(18) -0.0002(18) -0.0099(19)
C1 0.019(2) 0.016(2) 0.015(2) -0.0066(18) -0.0017(18) -0.0056(19)
C2 0.035(3) 0.017(2) 0.015(2) -0.009(2) 0.001(2) -0.002(2)
C3 0.022(2) 0.019(3) 0.021(3) -0.006(2) -0.001(2) -0.002(2)
C4 0.036(3) 0.017(3) 0.025(3) -0.002(2) 0.007(2) -0.006(2)
C5 0.021(2) 0.015(2) 0.015(2) -0.0003(18) -0.0060(19) -0.0050(19)
C6 0.027(3) 0.043(4) 0.020(3) -0.015(3) -0.005(2) -0.011(3)
C7 0.027(3) 0.039(4) 0.042(4) -0.016(3) 0.001(3) -0.018(3)
C8 0.029(3) 0.041(4) 0.030(3) -0.013(3) -0.007(2) -0.015(3)

loop_
_atom_type_symbol
_atom_type_description
_atom_type_scat_dispersion_real
_atom_type_scat_dispersion_imag
_atom_type_scat_source
C C 0.0033 0.0016 'International Tables Vol C Tables 4.2.6.8 and 6.1.1.4'
H H 0.0000 0.0000 'International Tables Vol C Tables 4.2.6.8 and 6.1.1.4'
N N 0.0061 0.0033 'International Tables Vol C Tables 4.2.6.8 and 6.1.1.4'
O O 0.0106 0.0060 'International Tables Vol C Tables 4.2.6.8 and 6.1.1.4'
U U -9.6767 9.6646 'International Tables Vol C Tables 4.2.6.8 and 6.1.1.4'

loop_
_geom_angle_atom_site_label_1
_geom_angle_atom_site_label_2
_geom_angle_atom_site_label_3
_geom_angle_site_symmetry_1
_geom_angle_site_symmetry_3
_geom_angle
_geom_angle_publ_flag
O1 U1 O2 . . 175.6(2) y
O1 U1 O3 . 2_565 90.6(2) ?
O2 U1 O3 . 2_565 93.5(2) ?
O1 U1 O3 . . 90.0(2) ?
O2 U1 O3 . . 94.2(2) ?
O3 U1 O3 2_565 . 37.70(19) y
O1 U1 O5 . . 83.92(18) ?
O2 U1 O5 . . 92.05(18) ?
O3 U1 O5 2_565 . 173.10(16) ?
O3 U1 O5 . . 137.69(14) ?
O1 U1 O4 . . 91.03(16) ?
O2 U1 O4 . . 89.17(16) ?
O3 U1 O4 2_565 . 106.98(13) ?
O3 U1 O4 . . 69.31(13) ?
O5 U1 O4 . . 68.98(13) ?
O1 U1 O6 . . 89.08(17) ?
O2 U1 O6 . . 87.70(18) ?
O3 U1 O6 2_565 . 117.42(13) ?
O3 U1 O6 . . 155.09(14) ?
O5 U1 O6 . . 66.88(13) ?
O4 U1 O6 . . 135.59(13) ?
O1 U1 O7 . . 96.11(18) ?
O2 U1 O7 . . 84.17(17) ?
O3 U1 O7 2_565 . 67.09(14) ?
O3 U1 O7 . . 104.63(14) ?
O5 U1 O7 . . 117.64(13) ?
O4 U1 O7 . . 170.69(12) ?
O6 U1 O7 . . 50.79(13) ?
O1 U1 N3 . . 93.83(17) ?
O2 U1 N3 . . 84.52(17) ?
O3 U1 N3 2_565 . 92.51(14) ?
O3 U1 N3 . . 130.14(14) ?
O5 U1 N3 . . 92.10(13) ?
O4 U1 N3 . . 159.86(13) ?
O6 U1 N3 . . 25.29(13) ?
O7 U1 N3 . . 25.54(13) ?
O3 O3 U1 2_565 2_565 71.6(3) ?
O3 O3 U1 2_565 . 70.7(3) ?
U1 O3 U1 2_565 . 142.30(19) ?
C1 O4 U1 . . 134.6(3) ?
C5 O5 U1 . . 141.9(4) ?
N3 O6 U1 . . 97.2(3) ?
N3 O7 U1 . . 96.6(3) ?
C1 N1 C4 . . 114.3(5) ?
C1 N1 H1 . . 122.9 ?
C4 N1 H1 . . 122.9 ?
C5 N2 C7 . . 114.4(5) ?
C5 N2 H2 . . 122.8 ?
C7 N2 H2 . . 122.8 ?
O8 N3 O6 . . 122.6(5) ?
O8 N3 O7 . . 122.2(5) ?
O6 N3 O7 . . 115.2(4) ?
O8 N3 U1 . . 176.9(4) ?
O6 N3 U1 . . 57.5(2) ?
O7 N3 U1 . . 57.9(2) ?
O4 C1 N1 . . 123.2(5) ?
O4 C1 C2 . . 126.9(5) ?
N1 C1 C2 . . 109.9(4) ?
C1 C2 C3 . . 103.7(4) ?
C1 C2 H2A . . 111.0 ?
C3 C2 H2A . . 111.0 ?
C1 C2 H2B . . 111.0 ?
C3 C2 H2B . . 111.0 ?
H2A C2 H2B . . 109.0 ?
C4 C3 C2 . . 104.6(4) ?
C4 C3 H3A . . 110.8 ?
C2 C3 H3A . . 110.8 ?
C4 C3 H3B . . 110.8 ?
C2 C3 H3B . . 110.8 ?
H3A C3 H3B . . 108.9 ?
N1 C4 C3 . . 103.3(4) ?
N1 C4 H4A . . 111.1 ?
C3 C4 H4A . . 111.1 ?
N1 C4 H4B . . 111.1 ?
C3 C4 H4B . . 111.1 ?
H4A C4 H4B . . 109.1 ?
O5 C5 N2 . . 125.9(5) ?
O5 C5 C6 . . 123.6(5) ?
N2 C5 C6 . . 110.5(5) ?
C5 C6 C8 . . 104.3(5) ?
C5 C6 H6A . . 110.9 ?
C8 C6 H6A . . 110.9 ?
C5 C6 H6B . . 110.9 ?
C8 C6 H6B . . 110.9 ?
H6A C6 H6B . . 108.9 ?
N2 C7 C8 . . 104.1(5) ?
N2 C7 H7A . . 110.9 ?
C8 C7 H7A . . 110.9 ?
N2 C7 H7B . . 110.9 ?
C8 C7 H7B . . 110.9 ?
H7A C7 H7B . . 109.0 ?
C7 C8 C6 . . 106.1(5) ?
C7 C8 H8A . . 110.5 ?
C6 C8 H8A . . 110.5 ?
C7 C8 H8B . . 110.5 ?
C6 C8 H8B . . 110.5 ?
H8A C8 H8B . . 108.7 ?

loop_
_geom_bond_atom_site_label_1
_geom_bond_atom_site_label_2
_geom_bond_site_symmetry_2
_geom_bond_distance
_geom_bond_publ_flag
U1 O1 . 1.777(4) y
U1 O2 . 1.784(4) y
U1 O3 2_565 2.303(4) y
U1 O3 . 2.315(4) y
U1 O5 . 2.428(4) y
U1 O4 . 2.436(4) y
U1 O6 . 2.515(4) y
U1 O7 . 2.523(4) y
U1 N3 . 2.960(5) ?
O3 O3 2_565 1.492(8) y
O3 U1 2_565 2.303(4) ?
O4 C1 . 1.264(6) ?
O5 C5 . 1.247(6) ?
O6 N3 . 1.275(6) ?
O7 N3 . 1.284(6) ?
O8 N3 . 1.211(6) ?
N1 C1 . 1.305(7) ?
N1 C4 . 1.465(7) ?
N1 H1 . 0.8800 ?
N2 C5 . 1.321(7) ?
N2 C7 . 1.464(8) ?
N2 H2 . 0.8800 ?
C1 C2 . 1.503(7) ?
C2 C3 . 1.534(8) ?
C2 H2A . 0.9900 ?
C2 H2B . 0.9900 ?
C3 C4 . 1.524(8) ?
C3 H3A . 0.9900 ?
C3 H3B . 0.9900 ?
C4 H4A . 0.9900 ?
C4 H4B . 0.9900 ?
C5 C6 . 1.494(7) ?
C6 C8 . 1.543(8) ?
C6 H6A . 0.9900 ?
C6 H6B . 0.9900 ?
C7 C8 . 1.523(9) ?
C7 H7A . 0.9900 ?
C7 H7B . 0.9900 ?
C8 H8A . 0.9900 ?
C8 H8B . 0.9900 ?

loop_
_geom_hbond_atom_site_label_D
_geom_hbond_atom_site_label_H
_geom_hbond_atom_site_label_A
_geom_hbond_site_symmetry_D
_geom_hbond_site_symmetry_H
_geom_hbond_site_symmetry_A
_geom_hbond_distance_DH
_geom_hbond_distance_HA
_geom_hbond_distance_DA
_geom_hbond_angle_DHA
_geom_hbond_publ_flag
N1 H1 O4 . . 2_566 0.880 2.026 2.885(6) 165.10 y
N2 H2 O2 . . 2_665 0.880 2.305 3.127(7) 155.55 y

loop_
_geom_torsion_atom_site_label_1
_geom_torsion_atom_site_label_2
_geom_torsion_atom_site_label_3
_geom_torsion_atom_site_label_4
_geom_torsion_site_symmetry_1
_geom_torsion_site_symmetry_2
_geom_torsion_site_symmetry_3
_geom_torsion_site_symmetry_4
_geom_torsion
_geom_torsion_publ_flag
O1 U1 O3 O3 . . . 2_565 -91.0(5) ?
O2 U1 O3 O3 . . . 2_565 90.3(5) ?
O5 U1 O3 O3 . . . 2_565 -172.0(3) ?
O4 U1 O3 O3 . . . 2_565 177.9(5) ?
O6 U1 O3 O3 . . . 2_565 -3.2(8) ?
O7 U1 O3 O3 . . . 2_565 5.3(5) ?
N3 U1 O3 O3 . . . 2_565 4.0(6) ?
O1 U1 O3 U1 . . . 2_565 -91.0(5) ?
O2 U1 O3 U1 . . . 2_565 90.3(5) ?
O3 U1 O3 U1 2_565 . . 2_565 0.000(2) ?
O5 U1 O3 U1 . . . 2_565 -172.0(3) ?
O4 U1 O3 U1 . . . 2_565 177.9(5) ?
O6 U1 O3 U1 . . . 2_565 -3.2(8) ?
O7 U1 O3 U1 . . . 2_565 5.3(5) ?
N3 U1 O3 U1 . . . 2_565 4.0(6) ?
O1 U1 O4 C1 . . . . -144.0(5) ?
O2 U1 O4 C1 . . . . 40.4(5) ?
O3 U1 O4 C1 2_565 . . . -53.0(5) ?
O3 U1 O4 C1 . . . . -54.3(5) ?
O5 U1 O4 C1 . . . . 132.9(5) ?
O6 U1 O4 C1 . . . . 126.3(4) ?
O7 U1 O4 C1 . . . . -3.8(11) ?
N3 U1 O4 C1 . . . . 111.9(5) ?
O1 U1 O5 C5 . . . . 149.6(6) ?
O2 U1 O5 C5 . . . . -28.6(6) ?
O3 U1 O5 C5 2_565 . . . -172.1(11) ?
O3 U1 O5 C5 . . . . -127.0(6) ?
O4 U1 O5 C5 . . . . -116.9(6) ?
O6 U1 O5 C5 . . . . 58.0(6) ?
O7 U1 O5 C5 . . . . 55.9(6) ?
N3 U1 O5 C5 . . . . 56.0(6) ?
O1 U1 O6 N3 . . . . 101.0(3) ?
O2 U1 O6 N3 . . . . -82.0(3) ?
O3 U1 O6 N3 2_565 . . . 10.7(4) ?
O3 U1 O6 N3 . . . . 12.9(6) ?
O5 U1 O6 N3 . . . . -175.2(3) ?
O4 U1 O6 N3 . . . . -168.5(3) ?
O7 U1 O6 N3 . . . . 2.3(3) ?
O1 U1 O7 N3 . . . . -86.1(3) ?
O2 U1 O7 N3 . . . . 89.5(3) ?
O3 U1 O7 N3 2_565 . . . -174.2(4) ?
O3 U1 O7 N3 . . . . -177.7(3) ?
O5 U1 O7 N3 . . . . 0.2(4) ?
O4 U1 O7 N3 . . . . 134.0(7) ?
O6 U1 O7 N3 . . . . -2.3(3) ?
U1 O6 N3 O8 . . . . 176.3(5) ?
U1 O6 N3 O7 . . . . -3.9(5) ?
U1 O7 N3 O8 . . . . -176.3(5) ?
U1 O7 N3 O6 . . . . 3.9(5) ?
O1 U1 N3 O8 . . . . -173(7) ?
O2 U1 N3 O8 . . . . 3(7) ?
O3 U1 N3 O8 2_565 . . . 96(7) ?
O3 U1 N3 O8 . . . . 94(7) ?
O5 U1 N3 O8 . . . . -89(7) ?
O4 U1 N3 O8 . . . . -69(7) ?
O6 U1 N3 O8 . . . . -93(7) ?
O7 U1 N3 O8 . . . . 91(7) ?
O1 U1 N3 O6 . . . . -79.7(3) ?
O2 U1 N3 O6 . . . . 96.2(3) ?
O3 U1 N3 O6 2_565 . . . -170.5(3) ?
O3 U1 N3 O6 . . . . -172.9(3) ?
O5 U1 N3 O6 . . . . 4.4(3) ?
O4 U1 N3 O6 . . . . 23.9(6) ?
O7 U1 N3 O6 . . . . -175.8(5) ?
O1 U1 N3 O7 . . . . 96.2(3) ?
O2 U1 N3 O7 . . . . -87.9(3) ?
O3 U1 N3 O7 2_565 . . . 5.3(4) ?
O3 U1 N3 O7 . . . . 2.9(4) ?
O5 U1 N3 O7 . . . . -179.8(3) ?
O4 U1 N3 O7 . . . . -160.2(3) ?
O6 U1 N3 O7 . . . . 175.8(5) ?
U1 O4 C1 N1 . . . . 171.1(4) ?
U1 O4 C1 C2 . . . . -9.6(8) ?
C4 N1 C1 O4 . . . . 179.5(5) ?
C4 N1 C1 C2 . . . . 0.2(7) ?
O4 C1 C2 C3 . . . . -166.8(5) ?
N1 C1 C2 C3 . . . . 12.5(6) ?
C1 C2 C3 C4 . . . . -19.4(6) ?
C1 N1 C4 C3 . . . . -12.8(7) ?
C2 C3 C4 N1 . . . . 19.4(6) ?
U1 O5 C5 N2 . . . . -3.6(9) ?
U1 O5 C5 C6 . . . . 176.3(4) ?
C7 N2 C5 O5 . . . . 179.5(5) ?
C7 N2 C5 C6 . . . . -0.4(7) ?
O5 C5 C6 C8 . . . . -174.8(5) ?
N2 C5 C6 C8 . . . . 5.1(7) ?
C5 N2 C7 C8 . . . . -4.6(7) ?
N2 C7 C8 C6 . . . . 7.3(7) ?
C5 C6 C8 C7 . . . . -7.6(7) ?
